data_7229031
loop_
_publ_author_name
'Rehman, Najeeb Ur'
'Hussain, Hidayat'
'Al-Shidhani, Sulaiman'
'Avula, Satya Kumar'
'Abbas, Ghulam'
'Anwar, Muhammad Usman'
'G\'orecki, Marcin'
'Pescitelli, Gennaro'
'Al-Harrasi, Ahmed'

_publ_section_title
;
 Incensfuran: isolation, X-ray crystal structure and absolute
 configuration by means of chiroptical studies in solution and solid state
;
_journal_issue 67
_journal_name_full 'RSC Adv.'
_journal_page_first 42357
_journal_paper_doi 10.1039/C7RA07351H
_journal_volume 7
_journal_year 2017
_chemical_absolute_configuration '1S, 4R, 5R'
_chemical_formula_moiety 'C20 H34 O2'
_chemical_formula_sum 'C20 H34 O2'
_chemical_formula_weight 306.47
_chemical_name_systematic
;
 ?
;
_space_group_crystal_system monoclinic
_space_group_IT_number 4
_space_group_name_Hall 'P 2yb'
_space_group_name_H-M_alt 'P 1 21 1'
_symmetry_space_group_name_Hall 'P 2yb'
_symmetry_space_group_name_H-M 'P 1 21 1'
_atom_sites_solution_hydrogens geom
_audit_creation_method SHELXL-2013
_audit_update_record
;
2017-06-14 deposited with the CCDC.
2017-08-21 downloaded from the CCDC.
;
_cell_angle_alpha 90
_cell_angle_beta 102.898(4)
_cell_angle_gamma 90
_cell_formula_units_Z 2
_cell_length_a 6.2203(8)
_cell_length_b 16.092(2)
_cell_length_c 9.4123(14)
_cell_measurement_reflns_used 6244
_cell_measurement_temperature 296(2)
_cell_measurement_theta_max 26.25
_cell_measurement_theta_min 3.36
_cell_volume 918.4(2)
_computing_cell_refinement 'Bruker SAINT'
_computing_data_collection 'Bruker APEX2'
_computing_data_reduction 'Bruker SAINT'
_computing_molecular_graphics 'Bruker SHELXTL'
_computing_publication_material 'Bruker SHELXTL'
_computing_structure_refinement 'SHELXL-2014 (Sheldrick 2014)'
_computing_structure_solution 'SHELXS-97 (Sheldrick 2008)'
_diffrn_ambient_temperature 296(2)
_diffrn_measured_fraction_theta_full 0.991
_diffrn_measured_fraction_theta_max 0.990
_diffrn_measurement_device_type 'Bruker APEX-II CCD'
_diffrn_measurement_method '\f and \w scans'
_diffrn_radiation_type MoK\a
_diffrn_radiation_wavelength 0.71073
_diffrn_reflns_av_R_equivalents 0.0432
_diffrn_reflns_av_unetI/netI 0.0347
_diffrn_reflns_Laue_measured_fraction_full 0.991
_diffrn_reflns_Laue_measured_fraction_max 0.990
_diffrn_reflns_limit_h_max 7
_diffrn_reflns_limit_h_min -7
_diffrn_reflns_limit_k_max 20
_diffrn_reflns_limit_k_min -20
_diffrn_reflns_limit_l_max 11
_diffrn_reflns_limit_l_min -11
_diffrn_reflns_number 15753
_diffrn_reflns_point_group_measured_fraction_full 0.988
_diffrn_reflns_point_group_measured_fraction_max 0.986
_diffrn_reflns_theta_full 25.242
_diffrn_reflns_theta_max 26.543
_diffrn_reflns_theta_min 3.360
_exptl_absorpt_coefficient_mu 0.069
_exptl_absorpt_correction_T_max 0.7454
_exptl_absorpt_correction_T_min 0.6844
_exptl_absorpt_correction_type multi-scan
_exptl_absorpt_process_details sadabs
_exptl_crystal_colour white
_exptl_crystal_density_diffrn 1.108
_exptl_crystal_description block
_exptl_crystal_F_000 340
_exptl_crystal_size_max 0.800
_exptl_crystal_size_mid 0.124
_exptl_crystal_size_min 0.120
_refine_diff_density_max 0.318
_refine_diff_density_min -0.204
_refine_diff_density_rms 0.057
_refine_ls_abs_structure_details
;
 Flack x determined using 1289 quotients [(I+)-(I-)]/[(I+)+(I-)]
 (Parsons and Flack (2004), Acta Cryst. A60, s61).
;
_refine_ls_abs_structure_Flack -0.3(4)
_refine_ls_extinction_method none
_refine_ls_goodness_of_fit_ref 0.951
_refine_ls_hydrogen_treatment constr
_refine_ls_matrix_type full
_refine_ls_number_parameters 204
_refine_ls_number_reflns 3772
_refine_ls_number_restraints 1
_refine_ls_restrained_S_all 0.950
_refine_ls_R_factor_all 0.0690
_refine_ls_R_factor_gt 0.0519
_refine_ls_shift/su_max 0.000
_refine_ls_shift/su_mean 0.000
_refine_ls_structure_factor_coef Fsqd
_refine_ls_weighting_details 'w=1/[\s^2^(Fo^2^)+(0.0880P)^2^+0.2261P] where P=(Fo^2^+2Fc^2^)/3'
_refine_ls_weighting_scheme calc
_refine_ls_wR_factor_gt 0.1259
_refine_ls_wR_factor_ref 0.1380
_reflns_Friedel_coverage 0.921
_reflns_Friedel_fraction_full 0.984
_reflns_Friedel_fraction_max 0.981
_reflns_number_gt 3116
_reflns_number_total 3772
_reflns_threshold_expression 'I > 2\s(I)'
_cod_data_source_file c7ra07351h2.cif
_cod_data_source_block SF9_0m_a
_cod_database_code 7229031
_shelx_space_group_comment
;
The symmetry employed for this shelxl refinement is uniquely defined
by the following loop, which should always be used as a source of
symmetry information in preference to the above space-group names.
They are only intended as comments.
;
_shelx_estimated_absorpt_t_min 0.947
_shelx_estimated_absorpt_t_max 0.992
_shelxl_version_number 2013-3

loop_
_space_group_symop_operation_xyz
'x, y, z'
'-x, y+1/2, -z'

loop_
_atom_site_label
_atom_site_type_symbol
_atom_site_fract_x
_atom_site_fract_y
_atom_site_fract_z
_atom_site_U_iso_or_equiv
_atom_site_adp_type
_atom_site_occupancy
_atom_site_site_symmetry_order
_atom_site_calc_flag
_atom_site_refinement_flags_posn
_atom_site_refinement_flags_adp
O1 O 0.6419(4) 0.54581(14) 0.5591(2) 0.0361(5) Uani 1 1 d . .
O2 O 0.7379(3) 0.46286(12) 0.8252(2) 0.0291(5) Uani 1 1 d . .
C1 C 0.5741(5) 0.41811(18) 0.8825(3) 0.0265(6) Uani 1 1 d . .
C2 C 0.4148(6) 0.4846(2) 0.9145(4) 0.0344(7) Uani 1 1 d . .
H2A H 0.2631 0.4663 0.8829 0.041 Uiso 1 1 calc R U
H2B H 0.4444 0.4971 1.0178 0.041 Uiso 1 1 calc R U
C3 C 0.4584(5) 0.55993(19) 0.8277(4) 0.0326(7) Uani 1 1 d . .
H3A H 0.4309 0.6111 0.8751 0.039 Uiso 1 1 calc R U
H3B H 0.3666 0.5589 0.7297 0.039 Uiso 1 1 calc R U
C4 C 0.7016(5) 0.55165(18) 0.8251(3) 0.0296(7) Uani 1 1 d . .
C5 C 0.7661(5) 0.5847(2) 0.6874(4) 0.0336(7) Uani 1 1 d . .
H5 H 0.9224 0.5724 0.6948 0.040 Uiso 1 1 calc R U
C6 C 0.7308(7) 0.6789(2) 0.6600(5) 0.0494(10) Uani 1 1 d . .
H6A H 0.7215 0.7077 0.7490 0.059 Uiso 1 1 calc R U
H6B H 0.8496 0.7028 0.6220 0.059 Uiso 1 1 calc R U
C7 C 0.5141(7) 0.6836(2) 0.5487(4) 0.0477(9) Uani 1 1 d . .
H7A H 0.5095 0.7323 0.4873 0.057 Uiso 1 1 calc R U
H7B H 0.3908 0.6857 0.5960 0.057 Uiso 1 1 calc R U
C8 C 0.5078(6) 0.6038(2) 0.4592(4) 0.0407(8) Uani 1 1 d . .
C9 C 0.2766(6) 0.5676(2) 0.4130(4) 0.0456(9) Uani 1 1 d . .
H9A H 0.1861 0.6065 0.3468 0.055 Uiso 1 1 calc R U
H9B H 0.2150 0.5634 0.4987 0.055 Uiso 1 1 calc R U
C10 C 0.2586(7) 0.4824(3) 0.3391(4) 0.0512(10) Uani 1 1 d . .
H10A H 0.2135 0.4900 0.2344 0.061 Uiso 1 1 calc R U
H10B H 0.4029 0.4564 0.3599 0.061 Uiso 1 1 calc R U
C11 C 0.0955(7) 0.4247(3) 0.3883(5) 0.0579(11) Uani 1 1 d . .
H11A H -0.0404 0.4553 0.3828 0.069 Uiso 1 1 calc R U
H11B H 0.0626 0.3795 0.3185 0.069 Uiso 1 1 calc R U
C12 C 0.1611(5) 0.3871(2) 0.5379(4) 0.0351(7) Uani 1 1 d . .
C13 C 0.3652(6) 0.3924(2) 0.6201(4) 0.0404(8) Uani 1 1 d . .
H13 H 0.4633 0.4236 0.5806 0.048 Uiso 1 1 calc R U
C14 C 0.4588(6) 0.3556(2) 0.7656(4) 0.0357(8) Uani 1 1 d . .
H14A H 0.5644 0.3131 0.7546 0.043 Uiso 1 1 calc R U
H14B H 0.3408 0.3286 0.8003 0.043 Uiso 1 1 calc R U
C15 C 0.6173(8) 0.6161(3) 0.3304(5) 0.0596(11) Uani 1 1 d . .
H15A H 0.7568 0.6434 0.3634 0.089 Uiso 1 1 calc R U
H15B H 0.5239 0.6497 0.2576 0.089 Uiso 1 1 calc R U
H15C H 0.6400 0.5631 0.2894 0.089 Uiso 1 1 calc R U
C16 C 0.8529(6) 0.5893(2) 0.9609(4) 0.0454(9) Uani 1 1 d . .
H16A H 0.8198 0.5649 1.0467 0.068 Uiso 1 1 calc R U
H16B H 0.8296 0.6482 0.9620 0.068 Uiso 1 1 calc R U
H16C H 1.0039 0.5783 0.9592 0.068 Uiso 1 1 calc R U
C17 C 0.6953(6) 0.3728(2) 1.0222(4) 0.0373(8) Uani 1 1 d . .
H17 H 0.7651 0.4159 1.0907 0.045 Uiso 1 1 calc R U
C18 C 0.5390(8) 0.3250(3) 1.0972(5) 0.0574(11) Uani 1 1 d . .
H18A H 0.4798 0.2780 1.0387 0.086 Uiso 1 1 calc R U
H18B H 0.4207 0.3608 1.1088 0.086 Uiso 1 1 calc R U
H18C H 0.6184 0.3063 1.1911 0.086 Uiso 1 1 calc R U
C19 C 0.8793(7) 0.3167(3) 0.9965(5) 0.0583(11) Uani 1 1 d . .
H19A H 0.9750 0.3028 1.0884 0.087 Uiso 1 1 calc R U
H19B H 0.9621 0.3451 0.9366 0.087 Uiso 1 1 calc R U
H19C H 0.8170 0.2668 0.9484 0.087 Uiso 1 1 calc R U
C20 C -0.0234(7) 0.3413(3) 0.5839(6) 0.0659(13) Uani 1 1 d . .
H20A H 0.0371 0.3041 0.6624 0.099 Uiso 1 1 calc R U
H20B H -0.1059 0.3102 0.5029 0.099 Uiso 1 1 calc R U
H20C H -0.1189 0.3806 0.6159 0.099 Uiso 1 1 calc R U

loop_
_atom_site_aniso_label
_atom_site_aniso_U_11
_atom_site_aniso_U_22
_atom_site_aniso_U_33
_atom_site_aniso_U_23
_atom_site_aniso_U_13
_atom_site_aniso_U_12
O1 0.0444(13) 0.0302(11) 0.0324(12) 0.0047(9) 0.0058(10) 0.0066(9)
O2 0.0295(10) 0.0257(11) 0.0340(12) 0.0034(9) 0.0108(9) 0.0033(9)
C1 0.0268(15) 0.0270(15) 0.0252(15) 0.0025(12) 0.0049(11) -0.0012(11)
C2 0.0367(17) 0.0371(17) 0.0326(17) -0.0003(13) 0.0146(13) 0.0003(13)
C3 0.0351(16) 0.0275(16) 0.0368(17) 0.0004(13) 0.0112(13) 0.0057(13)
C4 0.0311(16) 0.0258(15) 0.0312(16) -0.0011(13) 0.0058(12) 0.0007(12)
C5 0.0309(16) 0.0321(17) 0.0385(18) 0.0021(14) 0.0090(12) -0.0022(13)
C6 0.060(2) 0.0302(18) 0.060(2) 0.0042(16) 0.0162(19) -0.0085(16)
C7 0.062(2) 0.0292(18) 0.054(2) 0.0134(16) 0.0170(19) 0.0100(16)
C8 0.048(2) 0.0382(19) 0.0363(18) 0.0124(15) 0.0106(15) 0.0142(15)
C9 0.045(2) 0.048(2) 0.042(2) 0.0109(16) 0.0052(15) 0.0147(16)
C10 0.063(2) 0.059(3) 0.0262(18) 0.0022(16) -0.0026(16) 0.0078(19)
C11 0.053(2) 0.063(3) 0.048(2) -0.009(2) -0.0082(18) 0.002(2)
C12 0.0311(16) 0.0378(17) 0.0332(17) -0.0129(14) 0.0007(12) 0.0029(13)
C13 0.0429(19) 0.0378(18) 0.0370(19) -0.0044(15) 0.0015(14) -0.0009(15)
C14 0.0366(17) 0.0324(17) 0.0343(18) -0.0041(14) 0.0002(13) -0.0019(13)
C15 0.072(3) 0.062(3) 0.048(2) 0.019(2) 0.022(2) 0.011(2)
C16 0.046(2) 0.044(2) 0.045(2) -0.0104(17) 0.0068(16) -0.0083(16)
C17 0.0433(18) 0.0395(19) 0.0255(16) 0.0060(13) 0.0004(13) -0.0020(14)
C18 0.066(3) 0.060(3) 0.047(2) 0.021(2) 0.014(2) -0.004(2)
C19 0.057(3) 0.063(3) 0.048(2) 0.019(2) -0.0023(19) 0.020(2)
C20 0.044(2) 0.074(3) 0.078(3) -0.011(3) 0.010(2) -0.007(2)

loop_
_atom_type_symbol
_atom_type_description
_atom_type_scat_dispersion_real
_atom_type_scat_dispersion_imag
_atom_type_scat_source
C C 0.0033 0.0016 'International Tables Vol C Tables 4.2.6.8 and 6.1.1.4'
H H 0.0000 0.0000 'International Tables Vol C Tables 4.2.6.8 and 6.1.1.4'
O O 0.0106 0.0060 'International Tables Vol C Tables 4.2.6.8 and 6.1.1.4'

loop_
_geom_angle_atom_site_label_1
_geom_angle_atom_site_label_2
_geom_angle_atom_site_label_3
_geom_angle
C5 O1 C8 113.1(2)
C4 O2 C1 111.7(2)
O2 C1 C2 105.4(2)
O2 C1 C14 108.2(2)
C2 C1 C14 112.1(3)
O2 C1 C17 107.6(2)
C2 C1 C17 112.1(3)
C14 C1 C17 111.1(3)
C3 C2 C1 104.5(2)
C3 C2 H2A 110.8
C1 C2 H2A 110.8
C3 C2 H2B 110.8
C1 C2 H2B 110.8
H2A C2 H2B 108.9
C2 C3 C4 103.6(3)
C2 C3 H3A 111.0
C4 C3 H3A 111.0
C2 C3 H3B 111.0
C4 C3 H3B 111.0
H3A C3 H3B 109.0
O2 C4 C3 104.0(2)
O2 C4 C16 108.8(3)
C3 C4 C16 112.3(3)
O2 C4 C5 105.9(2)
C3 C4 C5 115.5(3)
C16 C4 C5 109.9(3)
O1 C5 C4 111.6(2)
O1 C5 C6 105.0(3)
C4 C5 C6 115.3(3)
O1 C5 H5 108.2
C4 C5 H5 108.2
C6 C5 H5 108.2
C7 C6 C5 103.7(3)
C7 C6 H6A 111.0
C5 C6 H6A 111.0
C7 C6 H6B 111.0
C5 C6 H6B 111.0
H6A C6 H6B 109.0
C6 C7 C8 104.4(3)
C6 C7 H7A 110.9
C8 C7 H7A 110.9
C6 C7 H7B 110.9
C8 C7 H7B 110.9
H7A C7 H7B 108.9
O1 C8 C9 108.0(3)
O1 C8 C15 107.7(3)
C9 C8 C15 112.5(3)
O1 C8 C7 104.0(3)
C9 C8 C7 112.6(3)
C15 C8 C7 111.4(3)
C8 C9 C10 116.2(3)
C8 C9 H9A 108.2
C10 C9 H9A 108.2
C8 C9 H9B 108.2
C10 C9 H9B 108.2
H9A C9 H9B 107.4
C11 C10 C9 113.2(3)
C11 C10 H10A 108.9
C9 C10 H10A 108.9
C11 C10 H10B 108.9
C9 C10 H10B 108.9
H10A C10 H10B 107.7
C12 C11 C10 118.1(3)
C12 C11 H11A 107.8
C10 C11 H11A 107.8
C12 C11 H11B 107.8
C10 C11 H11B 107.8
H11A C11 H11B 107.1
C13 C12 C11 122.8(3)
C13 C12 C20 123.5(4)
C11 C12 C20 113.7(3)
C12 C13 C14 129.5(4)
C12 C13 H13 115.3
C14 C13 H13 115.3
C13 C14 C1 115.0(3)
C13 C14 H14A 108.5
C1 C14 H14A 108.5
C13 C14 H14B 108.5
C1 C14 H14B 108.5
H14A C14 H14B 107.5
C8 C15 H15A 109.5
C8 C15 H15B 109.5
H15A C15 H15B 109.5
C8 C15 H15C 109.5
H15A C15 H15C 109.5
H15B C15 H15C 109.5
C4 C16 H16A 109.5
C4 C16 H16B 109.5
H16A C16 H16B 109.5
C4 C16 H16C 109.5
H16A C16 H16C 109.5
H16B C16 H16C 109.5
C19 C17 C18 110.7(3)
C19 C17 C1 112.8(3)
C18 C17 C1 113.0(3)
C19 C17 H17 106.6
C18 C17 H17 106.6
C1 C17 H17 106.6
C17 C18 H18A 109.5
C17 C18 H18B 109.5
H18A C18 H18B 109.5
C17 C18 H18C 109.5
H18A C18 H18C 109.5
H18B C18 H18C 109.5
C17 C19 H19A 109.5
C17 C19 H19B 109.5
H19A C19 H19B 109.5
C17 C19 H19C 109.5
H19A C19 H19C 109.5
H19B C19 H19C 109.5
C12 C20 H20A 109.5
C12 C20 H20B 109.5
H20A C20 H20B 109.5
C12 C20 H20C 109.5
H20A C20 H20C 109.5
H20B C20 H20C 109.5

loop_
_geom_bond_atom_site_label_1
_geom_bond_atom_site_label_2
_geom_bond_distance
O1 C5 1.426(4)
O1 C8 1.449(4)
O2 C4 1.446(4)
O2 C1 1.447(4)
C1 C2 1.532(4)
C1 C14 1.544(4)
C1 C17 1.545(4)
C2 C3 1.520(4)
C2 H2A 0.9700
C2 H2B 0.9700
C3 C4 1.525(4)
C3 H3A 0.9700
C3 H3B 0.9700
C4 C16 1.533(4)
C4 C5 1.534(4)
C5 C6 1.545(5)
C5 H5 0.9800
C6 C7 1.513(6)
C6 H6A 0.9700
C6 H6B 0.9700
C7 C8 1.532(5)
C7 H7A 0.9700
C7 H7B 0.9700
C8 C9 1.522(5)
C8 C15 1.530(6)
C9 C10 1.530(6)
C9 H9A 0.9700
C9 H9B 0.9700
C10 C11 1.522(6)
C10 H10A 0.9700
C10 H10B 0.9700
C11 C12 1.503(5)
C11 H11A 0.9700
C11 H11B 0.9700
C12 C13 1.334(5)
C12 C20 1.506(6)
C13 C14 1.486(5)
C13 H13 0.9300
C14 H14A 0.9700
C14 H14B 0.9700
C15 H15A 0.9600
C15 H15B 0.9600
C15 H15C 0.9600
C16 H16A 0.9600
C16 H16B 0.9600
C16 H16C 0.9600
C17 C19 1.519(6)
C17 C18 1.530(5)
C17 H17 0.9800
C18 H18A 0.9600
C18 H18B 0.9600
C18 H18C 0.9600
C19 H19A 0.9600
C19 H19B 0.9600
C19 H19C 0.9600
C20 H20A 0.9600
C20 H20B 0.9600
C20 H20C 0.9600
